data_4023678
loop_
_publ_author_name
'Sebastian Stecko'
'Adam Mames'
'Bart\/lomiej Furman'
'Marek Chmielewski'

_publ_section_title
;
 Diastereoselective Synthesis of Carbapenams via Kinugasa Reaction
;
_journal_name_full 'Journal of Organic Chemistry'
_journal_page_first 7402
_journal_page_last 7404
_journal_paper_doi 10.1021/jo801212q
_journal_volume 73
_journal_year 2008
_chemical_formula_moiety 'C16 H21 N O2'
_chemical_formula_sum 'C16 H21 N O2'
_chemical_formula_weight 259.34
_chemical_name_systematic
;
 ?
;
_space_group_IT_number 19
_symmetry_cell_setting orthorhombic
_symmetry_space_group_name_Hall 'P 2ac 2ab'
_symmetry_space_group_name_H-M 'P 21 21 21'
_atom_sites_solution_hydrogens geom
_atom_sites_solution_primary direct
_atom_sites_solution_secondary difmap
_audit_creation_method SHELXL-97
_cell_angle_alpha 90.00
_cell_angle_beta 90.00
_cell_angle_gamma 90.00
_cell_formula_units_Z 4
_cell_length_a 6.0842(10)
_cell_length_b 15.1606(14)
_cell_length_c 15.7441(18)
_cell_measurement_reflns_used 15
_cell_measurement_temperature 293(2)
_cell_measurement_theta_max 23.34
_cell_measurement_theta_min 18.55
_cell_volume 1452.2(3)
_computing_cell_refinement 'CAD4 Express (Enraf Nonius, 1994)'
_computing_data_collection 'CAD4 Express (Enraf Nonius, 1994)'
_computing_data_reduction 'XCAD4 (Harms & Wocadlo, 1995)'
_computing_structure_refinement 'SHELXL-97 (Sheldrick, 1997)'
_diffrn_ambient_temperature 293(2)
_diffrn_measured_fraction_theta_full 0.887
_diffrn_measured_fraction_theta_max 0.887
_diffrn_measurement_device_type 'Enraf Nonius TurboCAD4'
_diffrn_measurement_method 'non-profiled omega/2theta scans'
_diffrn_radiation_monochromator graphite
_diffrn_radiation_source 'fine-focus sealed tube'
_diffrn_radiation_type CuK\a
_diffrn_radiation_wavelength 1.54178
_diffrn_reflns_av_R_equivalents 0.0000
_diffrn_reflns_av_sigmaI/netI 0.0913
_diffrn_reflns_limit_h_max 7
_diffrn_reflns_limit_h_min 0
_diffrn_reflns_limit_k_max 18
_diffrn_reflns_limit_k_min 0
_diffrn_reflns_limit_l_max 0
_diffrn_reflns_limit_l_min -19
_diffrn_reflns_number 1536
_diffrn_reflns_theta_full 74.10
_diffrn_reflns_theta_max 74.10
_diffrn_reflns_theta_min 5.84
_diffrn_standards_decay_% 0
_diffrn_standards_interval_time 120
_diffrn_standards_number 3
_exptl_absorpt_coefficient_mu 0.615
_exptl_absorpt_correction_T_max 0.9981
_exptl_absorpt_correction_T_min 0.8844
_exptl_absorpt_correction_type psi-scan
_exptl_absorpt_process_details none
_exptl_crystal_colour colourless
_exptl_crystal_density_diffrn 1.186
_exptl_crystal_density_method 'not measured'
_exptl_crystal_description plate
_exptl_crystal_F_000 560
_exptl_crystal_size_max 0.7
_exptl_crystal_size_mid 0.49
_exptl_crystal_size_min 0.21
_refine_diff_density_max 0.222
_refine_diff_density_min -0.222
_refine_diff_density_rms 0.053
_refine_ls_abs_structure_details 'Flack H D (1983), Acta Cryst. A39, 876-881'
_refine_ls_abs_structure_Flack -0.1(7)
_refine_ls_extinction_coef 0.027(2)
_refine_ls_extinction_expression Fc^*^=kFc[1+0.001xFc^2^\l^3^/sin(2\q)]^-1/4^
_refine_ls_extinction_method SHELXL
_refine_ls_goodness_of_fit_ref 0.967
_refine_ls_hydrogen_treatment mixed
_refine_ls_matrix_type full
_refine_ls_number_parameters 177
_refine_ls_number_reflns 1536
_refine_ls_number_restraints 0
_refine_ls_restrained_S_all 0.967
_refine_ls_R_factor_all 0.1430
_refine_ls_R_factor_gt 0.0556
_refine_ls_shift/su_max 0.000
_refine_ls_shift/su_mean 0.000
_refine_ls_structure_factor_coef Fsqd
_refine_ls_weighting_details 'calc w=1/[\s^2^(Fo^2^)+(0.0774P)^2^+0.0000P] where P=(Fo^2^+2Fc^2^)/3'
_refine_ls_weighting_scheme calc
_refine_ls_wR_factor_gt 0.1276
_refine_ls_wR_factor_ref 0.1479
_reflns_number_gt 900
_reflns_number_total 1536
_reflns_threshold_expression >2sigma(I)
_cod_data_source_file jo801212q_si_001.cif
_cod_data_source_block am_118b
_cod_database_code 4023678

loop_
_symmetry_equiv_pos_as_xyz
'x, y, z'
'-x+1/2, -y, z+1/2'
'-x, y+1/2, -z+1/2'
'x+1/2, -y+1/2, -z'

loop_
_atom_site_label
_atom_site_type_symbol
_atom_site_fract_x
_atom_site_fract_y
_atom_site_fract_z
_atom_site_U_iso_or_equiv
_atom_site_adp_type
_atom_site_occupancy
_atom_site_symmetry_multiplicity
_atom_site_calc_flag
_atom_site_refinement_flags
_atom_site_disorder_assembly
_atom_site_disorder_group
O2 O 0.8146(4) 0.50291(17) 0.50617(19) 0.0506(8) Uani 1 1 d . . .
C4 C 1.0191(7) 0.4619(3) 0.4883(3) 0.0465(11) Uani 1 1 d . . .
H4 H 1.1314 0.5066 0.4765 0.056 Uiso 1 1 calc R . .
C7 C 0.8187(7) 0.5894(3) 0.5436(3) 0.0453(11) Uani 1 1 d . . .
C5 C 1.0990(10) 0.3988(3) 0.5580(3) 0.0676(15) Uani 1 1 d . . .
H5A H 1.1794 0.4309 0.6014 0.081 Uiso 1 1 calc R . .
H5B H 0.9753 0.3693 0.5845 0.081 Uiso 1 1 calc R . .
C6 C 1.2483(9) 0.3321(3) 0.5142(3) 0.0770(17) Uani 1 1 d . . .
H6A H 1.4015 0.3492 0.5187 0.092 Uiso 1 1 calc R . .
H6B H 1.2295 0.2736 0.5379 0.092 Uiso 1 1 calc R . .
C16 C 0.9793(9) 0.5651(3) 0.2598(3) 0.0555(13) Uani 1 1 d . . .
H16 H 0.8463 0.5377 0.2476 0.067 Uiso 1 1 calc R . .
C10 C 0.8894(9) 0.6575(3) 0.4793(3) 0.0728(15) Uani 1 1 d . . .
H10A H 0.7973 0.6534 0.4299 0.109 Uiso 1 1 calc R . .
H10B H 1.0395 0.6470 0.4634 0.109 Uiso 1 1 calc R . .
H10C H 0.8764 0.7153 0.5036 0.109 Uiso 1 1 calc R . .
C8 C 0.5745(7) 0.6042(4) 0.5669(3) 0.0624(14) Uani 1 1 d . . .
H8A H 0.4866 0.6016 0.5163 0.094 Uiso 1 1 calc R . .
H8B H 0.5577 0.6610 0.5931 0.094 Uiso 1 1 calc R . .
H8C H 0.5276 0.5591 0.6057 0.094 Uiso 1 1 calc R . .
C9 C 0.9566(8) 0.5946(4) 0.6226(3) 0.0687(15) Uani 1 1 d . . .
H9A H 0.9081 0.5508 0.6625 0.103 Uiso 1 1 calc R . .
H9B H 0.9420 0.6521 0.6475 0.103 Uiso 1 1 calc R . .
H9C H 1.1078 0.5842 0.6084 0.103 Uiso 1 1 calc R . .
H1 H 0.813(9) 0.378(3) 0.414(3) 0.089(17) Uiso 1 1 d . . .
C3 C 0.9947(8) 0.4002(3) 0.4130(3) 0.0478(11) Uani 1 1 d . . .
C12 C 1.3405(8) 0.5607(3) 0.3186(3) 0.0539(12) Uani 1 1 d . . .
H12 H 1.4534 0.5309 0.3462 0.065 Uiso 1 1 calc R . .
N1 N 1.1718(7) 0.3359(2) 0.4256(3) 0.0595(11) Uani 1 1 d . . .
O1 O 1.4788(7) 0.3515(3) 0.3358(3) 0.0833(13) Uani 1 1 d . . .
C13 C 1.3667(9) 0.6466(3) 0.2951(3) 0.0604(13) Uani 1 1 d . . .
H13 H 1.4983 0.6751 0.3074 0.073 Uiso 1 1 calc R . .
C11 C 1.1401(8) 0.5172(3) 0.3004(3) 0.0469(11) Uani 1 1 d . . .
C2 C 1.1032(7) 0.4225(3) 0.3250(3) 0.0494(12) Uani 1 1 d . . .
H2 H 1.0250 0.3917 0.2794 0.059 Uiso 1 1 calc R . .
C1 C 1.2921(10) 0.3652(3) 0.3576(3) 0.0612(15) Uani 1 1 d . . .
C14 C 1.2045(10) 0.6920(3) 0.2541(3) 0.0654(15) Uani 1 1 d . . .
H14 H 1.2272 0.7503 0.2379 0.078 Uiso 1 1 calc R . .
C15 C 1.0069(10) 0.6512(3) 0.2367(3) 0.0618(14) Uani 1 1 d . . .
H15 H 0.8943 0.6818 0.2098 0.074 Uiso 1 1 calc R . .

loop_
_atom_site_aniso_label
_atom_site_aniso_U_11
_atom_site_aniso_U_22
_atom_site_aniso_U_33
_atom_site_aniso_U_23
_atom_site_aniso_U_13
_atom_site_aniso_U_12
O2 0.0267(14) 0.0552(17) 0.070(2) -0.0011(15) -0.0002(16) 0.0023(14)
C4 0.038(2) 0.049(2) 0.053(3) 0.003(2) 0.005(2) 0.002(2)
C7 0.033(2) 0.049(2) 0.054(3) -0.001(2) 0.004(2) 0.002(2)
C5 0.074(4) 0.066(3) 0.063(3) 0.013(3) -0.004(3) 0.020(3)
C6 0.082(4) 0.074(3) 0.075(3) 0.018(3) 0.002(3) 0.030(3)
C16 0.045(3) 0.060(3) 0.061(3) -0.003(2) -0.004(3) -0.003(3)
C10 0.077(4) 0.060(3) 0.082(3) 0.005(3) 0.018(3) -0.004(3)
C8 0.037(3) 0.082(3) 0.069(3) 0.006(3) 0.009(2) 0.015(3)
C9 0.045(3) 0.096(4) 0.065(3) -0.012(3) -0.001(3) 0.004(3)
C3 0.044(3) 0.040(2) 0.059(3) -0.001(2) -0.002(2) 0.001(2)
C12 0.038(2) 0.063(3) 0.060(3) -0.009(2) -0.001(3) -0.001(3)
N1 0.063(3) 0.043(2) 0.073(3) 0.006(2) 0.002(3) 0.010(2)
O1 0.064(3) 0.092(3) 0.094(3) -0.010(2) 0.017(2) 0.032(2)
C13 0.046(3) 0.062(3) 0.073(3) -0.001(3) 0.006(3) -0.012(3)
C11 0.041(2) 0.057(3) 0.043(2) -0.009(2) 0.000(2) 0.002(2)
C2 0.044(3) 0.049(3) 0.055(3) -0.008(2) -0.007(2) 0.000(2)
C1 0.067(4) 0.051(3) 0.065(4) -0.011(3) -0.006(3) 0.010(3)
C14 0.072(4) 0.053(3) 0.070(3) 0.006(3) 0.016(3) -0.001(3)
C15 0.060(3) 0.062(3) 0.063(3) 0.009(3) -0.004(3) 0.005(3)

loop_
_atom_type_symbol
_atom_type_description
_atom_type_scat_dispersion_real
_atom_type_scat_dispersion_imag
_atom_type_scat_source
C C 0.0181 0.0091 'International Tables Vol C Tables 4.2.6.8 and 6.1.1.4'
H H 0.0000 0.0000 'International Tables Vol C Tables 4.2.6.8 and 6.1.1.4'
N N 0.0311 0.0180 'International Tables Vol C Tables 4.2.6.8 and 6.1.1.4'
O O 0.0492 0.0322 'International Tables Vol C Tables 4.2.6.8 and 6.1.1.4'

loop_
_geom_angle_atom_site_label_1
_geom_angle_atom_site_label_2
_geom_angle_atom_site_label_3
_geom_angle
_geom_angle_site_symmetry_1
_geom_angle_site_symmetry_3
_geom_angle_publ_flag
C4 O2 C7 117.7(3) . . ?
O2 C4 C3 109.8(4) . . ?
O2 C4 C5 114.1(4) . . ?
C3 C4 C5 101.8(3) . . ?
O2 C7 C9 113.4(4) . . ?
O2 C7 C10 110.7(3) . . ?
C9 C7 C10 111.2(4) . . ?
O2 C7 C8 102.3(4) . . ?
C9 C7 C8 109.5(4) . . ?
C10 C7 C8 109.5(4) . . ?
C6 C5 C4 106.2(4) . . ?
N1 C6 C5 102.4(4) . . ?
C15 C16 C11 122.7(5) . . ?
N1 C3 C4 103.4(4) . . ?
N1 C3 C2 87.3(3) . . ?
C4 C3 C2 121.0(4) . . ?
C13 C12 C11 119.4(5) . . ?
C1 N1 C3 94.1(4) . . ?
C1 N1 C6 125.8(5) . . ?
C3 N1 C6 112.7(4) . . ?
C12 C13 C14 121.7(5) . . ?
C16 C11 C12 117.4(4) . . ?
C16 C11 C2 121.2(4) . . ?
C12 C11 C2 121.4(4) . . ?
C11 C2 C1 121.1(4) . . ?
C11 C2 C3 119.7(3) . . ?
C1 C2 C3 84.1(4) . . ?
O1 C1 N1 132.0(5) . . ?
O1 C1 C2 135.4(5) . . ?
N1 C1 C2 92.6(4) . . ?
C13 C14 C15 119.9(5) . . ?
C16 C15 C14 118.9(5) . . ?

loop_
_geom_bond_atom_site_label_1
_geom_bond_atom_site_label_2
_geom_bond_distance
_geom_bond_site_symmetry_2
_geom_bond_publ_flag
O2 C4 1.419(5) . ?
O2 C7 1.439(5) . ?
C4 C3 1.517(6) . ?
C4 C5 1.535(6) . ?
C7 C9 1.502(6) . ?
C7 C10 1.509(6) . ?
C7 C8 1.546(6) . ?
C5 C6 1.524(6) . ?
C6 N1 1.471(6) . ?
C16 C15 1.365(6) . ?
C16 C11 1.376(6) . ?
C3 N1 1.467(6) . ?
C3 C2 1.571(6) . ?
C12 C13 1.364(6) . ?
C12 C11 1.416(6) . ?
N1 C1 1.372(6) . ?
O1 C1 1.204(6) . ?
C13 C14 1.365(7) . ?
C11 C2 1.503(6) . ?
C2 C1 1.529(7) . ?
C14 C15 1.379(8) . ?

loop_
_cod_related_entry_id
_cod_related_entry_database
_cod_related_entry_code
1 ChemSpider 30658745
